data_1010554
loop_
_publ_author_name
'Bunn, C W'
'Clark, L M'
'Clifford, I L'

_publ_section_title
;
The Constitution and Formation of Bleaching Powder
;
_journal_coden_ASTM PRLAAZ
_journal_name_full
;
Proceedings of the Royal Society of London, Series A: Mathematical and
Physical Sciences (76,1906-)
;
_journal_page_first 141
_journal_page_last 167
_journal_paper_doi 10.1098/rspa.1935.0138
_journal_volume 151
_journal_year 1935
_chemical_formula_structural 'Ca (O Cl)2 (H2 O)3'
_chemical_formula_sum 'Ca Cl2 H6 O5'
_chemical_name_systematic 'Calcium bis(chlorate(I)) trihydrate'
_cell_angle_alpha 90
_cell_angle_beta 90
_cell_angle_gamma 90
_cell_formula_units_Z 8
_cell_length_a 12.04
_cell_length_b 12.04
_cell_length_c 8.65
_cell_volume 1253.9
_exptl_crystal_density_meas 2.1
_cod_original_formula_sum 'H6 Ca Cl2 O5'
_cod_database_code 1010554

loop_
_atom_site_label
_atom_site_fract_x
_atom_site_fract_y
_atom_site_fract_z
? ? ? ?
